data_7234394
loop_
_publ_author_name
'Shishkina, Svitlana V.'
'Konovalova, Irina S.'
'Kovalenko, Sergiy Mykolayovich'
'Trostianko , Pavlo V.'
'Geleverya, Anna O.'
'Bunyatyan, Natalya D.'

_publ_section_title
;
 Hydrogen bonding vs stacking interaction in the crystals of the simplest
 coumarin derivatives: study from the energetic viewpoint
;
_journal_name_full CrystEngComm
_journal_paper_doi 10.1039/C9CE01344J
_journal_year 2019
_chemical_formula_sum 'C10 H7 N O2 S'
_chemical_formula_weight 205.23
_space_group_crystal_system monoclinic
_space_group_IT_number 14
_space_group_name_Hall '-P 2yn'
_space_group_name_H-M_alt 'P 1 21/n 1'
_symmetry_space_group_name_Hall '-P 2yn'
_symmetry_space_group_name_H-M 'P 1 21/n 1'
_atom_sites_solution_hydrogens geom
_audit_creation_method SHELXL-2016/6
_audit_update_record
;
2019-08-23 deposited with the CCDC.    2019-10-04 downloaded from the CCDC.
;
_cell_angle_alpha 90
_cell_angle_beta 100.689(8)
_cell_angle_gamma 90
_cell_formula_units_Z 4
_cell_length_a 11.3493(10)
_cell_length_b 5.6476(4)
_cell_length_c 14.2419(10)
_cell_measurement_reflns_used 1011
_cell_measurement_temperature 293(2)
_cell_measurement_theta_max 25.396
_cell_measurement_theta_min 3.873
_cell_volume 897.01(12)
_computing_structure_refinement 'SHELXL-2016/6 (Sheldrick, 2016)'
_computing_structure_solution 'SHELXT 2014/5 (Sheldrick, 2014)'
_diffrn_ambient_temperature 293(2)
_diffrn_detector_area_resol_mean 16.1827
_diffrn_measured_fraction_theta_full 0.998
_diffrn_measured_fraction_theta_max 0.998
_diffrn_measurement_device_type 'Xcalibur, Sapphire3'
_diffrn_measurement_method '\w scans'
_diffrn_radiation_type MoK\a
_diffrn_radiation_wavelength 0.71073
_diffrn_reflns_av_R_equivalents 0.0621
_diffrn_reflns_av_unetI/netI 0.0525
_diffrn_reflns_Laue_measured_fraction_full 0.998
_diffrn_reflns_Laue_measured_fraction_max 0.998
_diffrn_reflns_limit_h_max 12
_diffrn_reflns_limit_h_min -13
_diffrn_reflns_limit_k_max 6
_diffrn_reflns_limit_k_min -6
_diffrn_reflns_limit_l_max 16
_diffrn_reflns_limit_l_min -16
_diffrn_reflns_number 5549
_diffrn_reflns_point_group_measured_fraction_full 0.998
_diffrn_reflns_point_group_measured_fraction_max 0.998
_diffrn_reflns_theta_full 24.985
_diffrn_reflns_theta_max 24.985
_diffrn_reflns_theta_min 3.654
_diffrn_source 'Enhance (Mo) X-ray Source'
_exptl_absorpt_coefficient_mu 0.328
_exptl_absorpt_correction_T_max 1.00000
_exptl_absorpt_correction_T_min 0.01614
_exptl_absorpt_correction_type multi-scan
_exptl_absorpt_process_details
;
CrysAlisPro 1.171.39.46 (Rigaku Oxford Diffraction, 2018)
Empirical absorption correction using spherical harmonics,
 implemented in SCALE3 ABSPACK scaling algorithm.
;
_exptl_crystal_colour yellow
_exptl_crystal_density_diffrn 1.520
_exptl_crystal_description plate
_exptl_crystal_F_000 424
_exptl_crystal_size_max 0.200
_exptl_crystal_size_mid 0.140
_exptl_crystal_size_min 0.040
_refine_diff_density_max 0.270
_refine_diff_density_min -0.284
_refine_diff_density_rms 0.065
_refine_ls_extinction_coef 0.011(4)
_refine_ls_extinction_expression Fc^*^=kFc[1+0.001xFc^2^\l^3^/sin(2\q)]^-1/4^
_refine_ls_extinction_method 'SHELXL-2016/6 (Sheldrick 2016)'
_refine_ls_goodness_of_fit_ref 1.033
_refine_ls_hydrogen_treatment constr
_refine_ls_matrix_type full
_refine_ls_number_parameters 128
_refine_ls_number_reflns 1576
_refine_ls_number_restraints 0
_refine_ls_restrained_S_all 1.033
_refine_ls_R_factor_all 0.0646
_refine_ls_R_factor_gt 0.0502
_refine_ls_shift/su_max 0.000
_refine_ls_shift/su_mean 0.000
_refine_ls_structure_factor_coef Fsqd
_refine_ls_weighting_details 'w=1/[\s^2^(Fo^2^)+(0.0783P)^2^] where P=(Fo^2^+2Fc^2^)/3'
_refine_ls_weighting_scheme calc
_refine_ls_wR_factor_gt 0.1296
_refine_ls_wR_factor_ref 0.1466
_reflns_Friedel_coverage 0.000
_reflns_number_gt 1198
_reflns_number_total 1576
_reflns_threshold_expression 'I > 2\s(I)'
_cod_data_source_file c9ce01344j2.cif
_cod_data_source_block so
_cod_database_code 7234394
_shelx_shelxl_version_number 2016/6
_shelx_space_group_comment
;
The symmetry employed for this shelxl refinement is uniquely defined
by the following loop, which should always be used as a source of
symmetry information in preference to the above space-group names.
They are only intended as comments.
;
_shelx_estimated_absorpt_t_min 0.937
_shelx_estimated_absorpt_t_max 0.987

loop_
_space_group_symop_operation_xyz
'x, y, z'
'-x+1/2, y+1/2, -z+1/2'
'-x, -y, -z'
'x-1/2, -y-1/2, z-1/2'

loop_
_atom_site_label
_atom_site_type_symbol
_atom_site_fract_x
_atom_site_fract_y
_atom_site_fract_z
_atom_site_U_iso_or_equiv
_atom_site_adp_type
_atom_site_occupancy
_atom_site_site_symmetry_order
_atom_site_calc_flag
_atom_site_refinement_flags_posn
_atom_site_refinement_flags_adp
S1 S 0.39371(6) 0.69643(13) 0.87743(4) 0.0553(3) Uani 1 1 d . .
O1 O 0.44342(15) 0.1995(3) 0.58171(12) 0.0514(5) Uani 1 1 d . .
O2 O 0.53276(18) 0.0669(4) 0.72034(12) 0.0639(6) Uani 1 1 d . .
N2 N 0.5073(2) 0.2952(4) 0.87942(17) 0.0644(7) Uani 1 1 d . .
H2NA H 0.532539 0.174084 0.852342 0.077 Uiso 1 1 calc R U
H2NB H 0.522703 0.308103 0.940641 0.077 Uiso 1 1 calc R U
C8 C 0.42181(19) 0.4267(4) 0.72145(15) 0.0431(6) Uani 1 1 d . .
C7 C 0.3546(2) 0.5855(5) 0.66350(16) 0.0445(6) Uani 1 1 d . .
H7 H 0.323930 0.716209 0.690561 0.053 Uiso 1 1 calc R U
C6 C 0.3295(2) 0.5582(5) 0.56225(16) 0.0440(6) Uani 1 1 d . .
C1 C 0.3752(2) 0.3624(5) 0.52332(17) 0.0452(6) Uani 1 1 d . .
C10 C 0.4452(2) 0.4607(5) 0.82720(16) 0.0461(6) Uani 1 1 d . .
C9 C 0.4701(2) 0.2233(5) 0.67903(19) 0.0481(6) Uani 1 1 d . .
C2 C 0.3558(2) 0.3177(5) 0.42583(19) 0.0547(7) Uani 1 1 d . .
H2 H 0.388400 0.185437 0.401331 0.066 Uiso 1 1 calc R U
C3 C 0.2861(2) 0.4777(6) 0.36682(18) 0.0569(7) Uani 1 1 d . .
H3 H 0.271333 0.452167 0.301174 0.068 Uiso 1 1 calc R U
C5 C 0.2589(2) 0.7149(5) 0.4994(2) 0.0549(7) Uani 1 1 d . .
H5 H 0.226021 0.847611 0.523415 0.066 Uiso 1 1 calc R U
C4 C 0.2379(3) 0.6744(5) 0.40270(19) 0.0580(8) Uani 1 1 d . .
H4 H 0.191075 0.779655 0.361429 0.070 Uiso 1 1 calc R U

loop_
_atom_site_aniso_label
_atom_site_aniso_U_11
_atom_site_aniso_U_22
_atom_site_aniso_U_33
_atom_site_aniso_U_23
_atom_site_aniso_U_13
_atom_site_aniso_U_12
S1 0.0716(5) 0.0546(5) 0.0421(5) -0.0040(3) 0.0166(4) 0.0102(3)
O1 0.0604(11) 0.0511(12) 0.0433(10) -0.0074(8) 0.0116(8) 0.0097(8)
O2 0.0831(13) 0.0592(13) 0.0503(10) -0.0009(9) 0.0147(9) 0.0219(10)
N2 0.0918(17) 0.0596(16) 0.0411(12) -0.0047(10) 0.0105(12) 0.0252(13)
C8 0.0442(13) 0.0475(15) 0.0400(12) -0.0050(10) 0.0141(10) -0.0008(11)
C7 0.0475(13) 0.0438(14) 0.0449(13) -0.0062(11) 0.0156(11) 0.0005(11)
C6 0.0439(12) 0.0469(15) 0.0431(12) -0.0028(10) 0.0128(10) -0.0020(10)
C1 0.0431(13) 0.0492(15) 0.0444(13) -0.0026(11) 0.0105(11) -0.0040(11)
C10 0.0486(13) 0.0484(15) 0.0434(12) 0.0009(11) 0.0141(11) -0.0004(11)
C9 0.0498(14) 0.0515(16) 0.0451(15) -0.0061(11) 0.0145(12) -0.0011(12)
C2 0.0541(15) 0.062(2) 0.0487(15) -0.0129(12) 0.0126(12) -0.0044(12)
C3 0.0583(16) 0.073(2) 0.0398(13) -0.0056(13) 0.0108(12) -0.0035(14)
C5 0.0580(16) 0.0586(19) 0.0498(15) 0.0002(12) 0.0148(13) 0.0053(13)
C4 0.0572(16) 0.071(2) 0.0457(16) 0.0079(13) 0.0092(13) 0.0062(13)

loop_
_atom_type_symbol
_atom_type_description
_atom_type_scat_dispersion_real
_atom_type_scat_dispersion_imag
_atom_type_scat_source
C C 0.0033 0.0016 'International Tables Vol C Tables 4.2.6.8 and 6.1.1.4'
H H 0.0000 0.0000 'International Tables Vol C Tables 4.2.6.8 and 6.1.1.4'
N N 0.0061 0.0033 'International Tables Vol C Tables 4.2.6.8 and 6.1.1.4'
O O 0.0106 0.0060 'International Tables Vol C Tables 4.2.6.8 and 6.1.1.4'
S S 0.1246 0.1234 'International Tables Vol C Tables 4.2.6.8 and 6.1.1.4'

loop_
_geom_angle_atom_site_label_1
_geom_angle_atom_site_label_2
_geom_angle_atom_site_label_3
_geom_angle
C9 O1 C1 122.7(2)
C10 N2 H2NA 120.0
C10 N2 H2NB 120.0
H2NA N2 H2NB 120.0
C7 C8 C9 118.9(2)
C7 C8 C10 120.3(2)
C9 C8 C10 120.8(2)
C8 C7 C6 122.0(2)
C8 C7 H7 119.0
C6 C7 H7 119.0
C1 C6 C5 117.6(2)
C1 C6 C7 118.3(2)
C5 C6 C7 124.1(2)
O1 C1 C6 120.2(2)
O1 C1 C2 116.7(2)
C6 C1 C2 123.1(2)
N2 C10 C8 117.1(2)
N2 C10 S1 121.24(19)
C8 C10 S1 121.65(18)
O2 C9 O1 114.7(2)
O2 C9 C8 127.3(2)
O1 C9 C8 118.0(2)
C3 C2 C1 117.2(3)
C3 C2 H2 121.4
C1 C2 H2 121.4
C4 C3 C2 121.6(2)
C4 C3 H3 119.2
C2 C3 H3 119.2
C4 C5 C6 120.5(3)
C4 C5 H5 119.7
C6 C5 H5 119.7
C5 C4 C3 119.9(3)
C5 C4 H4 120.0
C3 C4 H4 120.0

loop_
_geom_bond_atom_site_label_1
_geom_bond_atom_site_label_2
_geom_bond_distance
S1 C10 1.667(3)
O1 C9 1.369(3)
O1 C1 1.378(3)
O2 C9 1.215(3)
N2 C10 1.315(3)
N2 H2NA 0.8600
N2 H2NB 0.8600
C8 C7 1.354(3)
C8 C9 1.452(4)
C8 C10 1.492(3)
C7 C6 1.425(3)
C7 H7 0.9300
C6 C1 1.380(3)
C6 C5 1.400(4)
C1 C2 1.388(3)
C2 C3 1.379(4)
C2 H2 0.9300
C3 C4 1.378(4)
C3 H3 0.9300
C5 C4 1.373(4)
C5 H5 0.9300
C4 H4 0.9300

loop_
_geom_hbond_atom_site_label_D
_geom_hbond_atom_site_label_H
_geom_hbond_atom_site_label_A
_geom_hbond_distance_DH
_geom_hbond_distance_HA
_geom_hbond_distance_DA
_geom_hbond_angle_DHA
_geom_hbond_site_symmetry_A
N2 H2NA O2 0.86 1.98 2.669(3) 136.9 .
N2 H2NB S1 0.86 2.59 3.437(2) 169.0 3_667

loop_
_geom_torsion_atom_site_label_1
_geom_torsion_atom_site_label_2
_geom_torsion_atom_site_label_3
_geom_torsion_atom_site_label_4
_geom_torsion
C9 C8 C7 C6 0.3(4)
C10 C8 C7 C6 -179.5(2)
C8 C7 C6 C1 0.4(4)
C8 C7 C6 C5 178.8(2)
C9 O1 C1 C6 -0.6(3)
C9 O1 C1 C2 179.5(2)
C5 C6 C1 O1 -178.8(2)
C7 C6 C1 O1 -0.2(3)
C5 C6 C1 C2 1.1(4)
C7 C6 C1 C2 179.7(2)
C7 C8 C10 N2 177.5(2)
C9 C8 C10 N2 -2.3(4)
C7 C8 C10 S1 -1.9(3)
C9 C8 C10 S1 178.38(19)
C1 O1 C9 O2 -178.9(2)
C1 O1 C9 C8 1.3(3)
C7 C8 C9 O2 179.1(3)
C10 C8 C9 O2 -1.2(4)
C7 C8 C9 O1 -1.1(4)
C10 C8 C9 O1 178.7(2)
O1 C1 C2 C3 179.1(2)
C6 C1 C2 C3 -0.8(4)
C1 C2 C3 C4 0.2(4)
C1 C6 C5 C4 -0.8(4)
C7 C6 C5 C4 -179.2(2)
C6 C5 C4 C3 0.2(4)
C2 C3 C4 C5 0.1(5)
